data_4130633
loop_
_publ_author_name
'Esp\'in, Jordi'
'Zarzuela, Ricardo'
'Statuto, Nahuel'
'Juanhuix, Jordi'
'Maspoch, Daniel'
'Imaz, Inhar'
'Chudnovsky, Eugene'
'Tejada, Javier'

_publ_section_title
;
 Narrowing the Zero-Field Tunneling Resonance by Decreasing the Crystal
 Symmetry of Mn12 Acetate.
;
_journal_issue 29
_journal_name_full 'Journal of the American Chemical Society'
_journal_page_first 9065
_journal_page_last 9068
_journal_paper_doi 10.1021/jacs.6b05380
_journal_volume 138
_journal_year 2016
_chemical_formula_moiety 'C32 H48 Mn12 O48, C7, 2(O)'
_chemical_formula_sum 'C39 H48 Mn12 O50'
_chemical_formula_weight 1976.06
_space_group_crystal_system triclinic
_space_group_IT_number 2
_space_group_name_Hall '-P 1'
_space_group_name_H-M_alt 'P -1'
_atom_sites_solution_hydrogens geom
_audit_creation_method SHELXL-2013
_cell_angle_alpha 92.46
_cell_angle_beta 97.97
_cell_angle_gamma 86.84
_cell_formula_units_Z 2
_cell_length_a 13.790
_cell_length_b 14.110
_cell_length_c 18.580
_cell_measurement_reflns_used 340
_cell_measurement_temperature 150(2)
_cell_measurement_theta_max 20
_cell_measurement_theta_min 1
_cell_volume 3572.599
_computing_cell_refinement 'XDS (Kabsch, 1993)'
_computing_data_collection 'M2DM bruker'
_computing_data_reduction 'XDS (Kabsch, 1993)'
_computing_structure_refinement 'SHELXL-2013 (Sheldrick, 2013)'
_computing_structure_solution 'SIR2011 (POlidori 2011)'
_diffrn_ambient_temperature 150(2)
_diffrn_measured_fraction_theta_full 0.915
_diffrn_measured_fraction_theta_max 0.765
_diffrn_measurement_device_type 'PILATUS DECTRIS 6M'
_diffrn_measurement_method 'Phi scan'
_diffrn_radiation_type 'synchrotron radiation'
_diffrn_radiation_wavelength 0.71073
_diffrn_reflns_av_R_equivalents 0.0751
_diffrn_reflns_av_unetI/netI 0.0690
_diffrn_reflns_Laue_measured_fraction_full 0.915
_diffrn_reflns_Laue_measured_fraction_max 0.765
_diffrn_reflns_limit_h_max 17
_diffrn_reflns_limit_h_min -17
_diffrn_reflns_limit_k_max 17
_diffrn_reflns_limit_k_min -17
_diffrn_reflns_limit_l_max 22
_diffrn_reflns_limit_l_min -21
_diffrn_reflns_number 46847
_diffrn_reflns_point_group_measured_fraction_full 0.915
_diffrn_reflns_point_group_measured_fraction_max 0.765
_diffrn_reflns_theta_full 25.242
_diffrn_reflns_theta_max 28.554
_diffrn_reflns_theta_min 1.107
_diffrn_source 'synchrotron radiation'
_exptl_absorpt_coefficient_mu 2.147
_exptl_absorpt_correction_type none
_exptl_crystal_colour brown
_exptl_crystal_density_diffrn 1.837
_exptl_crystal_description plate
_exptl_crystal_F_000 2472
_exptl_crystal_size_max 0.3
_exptl_crystal_size_mid 0.1
_exptl_crystal_size_min 0.01
_refine_diff_density_max 1.746
_refine_diff_density_min -1.257
_refine_diff_density_rms 0.163
_refine_ls_extinction_method none
_refine_ls_goodness_of_fit_ref 1.011
_refine_ls_hydrogen_treatment constr
_refine_ls_matrix_type full
_refine_ls_number_parameters 888
_refine_ls_number_reflns 13919
_refine_ls_number_restraints 30
_refine_ls_restrained_S_all 1.035
_refine_ls_R_factor_all 0.1271
_refine_ls_R_factor_gt 0.0866
_refine_ls_shift/su_max 0.001
_refine_ls_shift/su_mean 0.000
_refine_ls_structure_factor_coef Fsqd
_refine_ls_weighting_details
;
 w=1/[\s^2^(Fo^2^)+(0.1680P)^2^+6.7987P]
 where P=(Fo^2^+2Fc^2^)/3
;
_refine_ls_weighting_scheme calc
_refine_ls_wR_factor_gt 0.2375
_refine_ls_wR_factor_ref 0.2725
_reflns_Friedel_coverage 0.000
_reflns_number_gt 8627
_reflns_number_total 13919
_reflns_threshold_expression 'I > 2\s(I)'
_cod_data_source_file ja6b05380_si_001.cif
_cod_data_source_block Mn12triclinic
_cod_original_cell_volume 3572.5
_cod_database_code 4130633
_shelx_space_group_comment
;
The symmetry employed for this shelxl refinement is uniquely defined
by the following loop, which should always be used as a source of
symmetry information in preference to the above space-group names.
They are only intended as comments.
;
_shelxl_version_number 2013-2

loop_
_space_group_symop_operation_xyz
'x, y, z'
'-x, -y, -z'

loop_
_atom_site_label
_atom_site_type_symbol
_atom_site_fract_x
_atom_site_fract_y
_atom_site_fract_z
_atom_site_U_iso_or_equiv
_atom_site_adp_type
_atom_site_occupancy
_atom_site_site_symmetry_order
_atom_site_calc_flag
_atom_site_refinement_flags_posn
_atom_site_refinement_flags_adp
_atom_site_disorder_assembly
_atom_site_disorder_group
Mn1 Mn 0.91360(8) 0.27321(9) 0.23248(7) 0.0423(3) Uani 1 1 d . . . .
Mn2 Mn 0.82483(8) 0.16096(9) 0.33275(7) 0.0458(3) Uani 1 1 d . . . .
Mn3 Mn 0.71435(8) 0.22510(9) 0.20211(7) 0.0466(3) Uani 1 1 d . . . .
Mn8 Mn 1.02377(8) -0.05837(9) 0.19137(7) 0.0446(3) Uani 1 1 d . . . .
Mn6 Mn 0.99566(8) 0.38382(9) 0.14077(7) 0.0473(3) Uani 1 1 d . . . .
Mn4 Mn 0.87529(8) 0.07994(9) 0.20041(7) 0.0421(3) Uani 1 1 d . . . .
Mn7 Mn 1.08326(8) 0.15106(9) 0.13507(7) 0.0451(3) Uani 1 1 d . . . .
Mn10 Mn 0.74298(10) 0.05457(11) 0.42841(8) 0.0576(4) Uani 1 1 d . . . .
Mn12 Mn 0.55967(9) 0.35968(11) 0.20051(9) 0.0612(4) Uani 1 1 d . . . .
Mn9 Mn 0.90451(10) -0.07584(10) 0.34081(8) 0.0545(4) Uani 1 1 d . . . .
Mn11 Mn 0.58372(10) 0.22539(14) 0.34889(9) 0.0730(5) Uani 1 1 d . . . .
Mn5 Mn 0.75793(9) 0.44441(10) 0.14228(8) 0.0548(4) Uani 1 1 d . . . .
O2 O 0.9358(4) 0.1559(4) 0.2803(3) 0.0438(12) Uani 1 1 d . . . .
O3 O 0.8333(4) 0.2009(4) 0.1604(3) 0.0442(13) Uani 1 1 d . . . .
O4 O 0.8000(4) 0.2770(4) 0.2827(3) 0.0457(13) Uani 1 1 d . . . .
O1 O 0.7596(4) 0.1063(4) 0.2457(3) 0.0501(14) Uani 1 1 d . . . .
O9 O 0.6821(4) 0.3456(4) 0.1656(3) 0.0547(15) Uani 1 1 d . . . .
O8 O 0.8799(4) 0.3849(4) 0.1837(3) 0.0486(13) Uani 1 1 d . . . .
O7 O 1.0168(3) 0.2597(4) 0.1770(3) 0.0461(13) Uani 1 1 d . . . .
O6 O 0.9908(4) 0.0654(4) 0.1580(3) 0.0448(13) Uani 1 1 d . . . .
O12 O 0.8503(4) 0.0421(4) 0.3742(3) 0.0522(15) Uani 1 1 d . . . .
O5 O 0.9220(4) -0.0301(4) 0.2484(3) 0.0463(13) Uani 1 1 d . . . .
O10 O 0.6058(4) 0.2494(5) 0.2514(3) 0.0568(16) Uani 1 1 d . . . .
O24 O 1.1201(4) -0.0913(4) 0.1263(3) 0.0527(14) Uani 1 1 d . . . .
O44 O 0.9095(4) -0.1077(4) 0.1028(3) 0.0489(13) Uani 1 1 d . . . .
O11 O 0.7084(4) 0.1629(4) 0.3739(3) 0.0563(16) Uani 1 1 d . . . .
O25 O 1.0483(4) -0.1874(4) 0.2237(4) 0.0572(15) Uani 1 1 d . . . .
O13 O 0.6366(5) 0.0733(6) 0.4867(4) 0.074(2) Uani 1 1 d . . . .
O20 O 0.9788(4) 0.5150(4) 0.1122(3) 0.0536(15) Uani 1 1 d . . . .
O21 O 1.1190(4) 0.3830(4) 0.1021(3) 0.0516(14) Uani 1 1 d . . . .
O16 O 0.4299(4) 0.3633(5) 0.2307(4) 0.070(2) Uani 1 1 d . . . .
O17 O 0.5099(5) 0.4669(6) 0.1417(5) 0.092(3) Uani 1 1 d . . . .
O33 O 0.9898(4) 0.3382(4) 0.3131(3) 0.0521(14) Uani 1 1 d . . . .
O38 O 0.6398(4) 0.1636(4) 0.1202(3) 0.0559(15) Uani 1 1 d . . . .
O28 O 0.7851(5) -0.0510(5) 0.4897(4) 0.0676(19) Uani 1 1 d . . . .
O31 O 0.8890(4) 0.2320(4) 0.4155(3) 0.0552(15) Uani 1 1 d . . . .
O35 O 1.1400(4) -0.0111(5) 0.2737(3) 0.0549(15) Uani 1 1 d . . . .
O43 O 0.7979(4) 0.0081(4) 0.1252(3) 0.0471(13) Uani 1 1 d . . . .
O3W O 1.0525(4) -0.0433(5) 0.3879(4) 0.0654(18) Uani 1 1 d . . . .
O34 O 1.0669(4) 0.4358(4) 0.2488(3) 0.0538(14) Uani 1 1 d . . . .
O40 O 0.9188(4) 0.3410(5) 0.0338(4) 0.0579(16) Uani 1 1 d . . . .
O32 O 0.8373(4) 0.1527(5) 0.5048(3) 0.0592(17) Uani 1 1 d . . . .
O22 O 1.1852(4) 0.2346(4) 0.1096(3) 0.0507(14) Uani 1 1 d . . . .
O23 O 1.1551(4) 0.0468(5) 0.0837(4) 0.0588(16) Uani 1 1 d . . . .
O41 O 0.6520(5) -0.0315(6) 0.3477(4) 0.076(2) Uani 1 1 d . . . .
O18 O 0.6410(5) 0.5186(6) 0.1012(5) 0.085(2) Uani 1 1 d . . . .
O37 O 0.5049(4) 0.2615(5) 0.1080(4) 0.0663(18) Uani 1 1 d . . . .
O36 O 1.1917(4) 0.1204(5) 0.2293(4) 0.0608(16) Uani 1 1 d . . . .
O27 O 0.9003(5) -0.1328(5) 0.4359(4) 0.074(2) Uani 1 1 d . . . .
O42 O 0.7624(6) -0.1290(6) 0.2968(5) 0.092(3) Uani 1 1 d . . . .
C32 C 0.8251(6) -0.0705(6) 0.0959(5) 0.0471(19) Uani 1 1 d . . . .
C7 C 0.9072(6) 0.5726(7) 0.1075(5) 0.056(2) Uani 1 1 d . . . .
O39 O 0.7657(5) 0.3986(7) 0.0334(4) 0.088(3) Uani 1 1 d . . . .
O14 O 0.5483(6) 0.2009(8) 0.4450(5) 0.109(3) Uani 1 1 d . . . .
O15 O 0.4516(5) 0.2876(8) 0.3338(5) 0.114(4) Uani 1 1 d . . . .
C3 C 0.3994(7) 0.3306(9) 0.2833(7) 0.080(3) Uani 1 1 d . . . .
C12 C 1.2315(8) -0.0958(8) 0.0425(6) 0.072(3) Uani 1 1 d . . . .
H12A H 1.2313 -0.1622 0.0515 0.108 Uiso 1 1 calc R U . .
H12B H 1.2966 -0.0742 0.0554 0.108 Uiso 1 1 calc R U . .
H12C H 1.2101 -0.0857 -0.0081 0.108 Uiso 1 1 calc R U . .
O26 O 0.9549(6) -0.2033(5) 0.3121(4) 0.076(2) Uani 1 1 d . . . .
C9 C 1.1872(5) 0.3203(7) 0.0963(5) 0.050(2) Uani 1 1 d . . . .
C27 C 0.8348(6) 0.3631(7) 0.0016(5) 0.059(2) Uani 1 1 d . . . .
O29 O 0.6139(9) 0.4563(8) 0.2898(6) 0.127(4) Uani 1 1 d D U . .
C11 C 1.1637(6) -0.0417(7) 0.0871(5) 0.051(2) Uani 1 1 d . . . .
O19 O 0.8238(5) 0.5563(5) 0.1198(6) 0.093(3) Uani 1 1 d . . . .
C31 C 0.7428(6) -0.1196(7) 0.0503(5) 0.056(2) Uani 1 1 d . . . .
H31A H 0.6829 -0.0817 0.0507 0.083 Uiso 1 1 calc R U . .
H31B H 0.7358 -0.1804 0.0698 0.083 Uiso 1 1 calc R U . .
H31C H 0.7571 -0.1283 0.0012 0.083 Uiso 1 1 calc R U . .
C13 C 1.0120(7) -0.2370(7) 0.2686(5) 0.060(2) Uani 1 1 d . . . .
C24 C 1.2850(7) 0.0535(9) 0.3333(6) 0.076(3) Uani 1 1 d . . . .
H24A H 1.2810 0.0010 0.3638 0.114 Uiso 1 1 calc R U . .
H24B H 1.2848 0.1117 0.3619 0.114 Uiso 1 1 calc R U . .
H24C H 1.3445 0.0462 0.3117 0.114 Uiso 1 1 calc R U . .
O1W O 0.5125(6) 0.0968(7) 0.3123(6) 0.109(3) Uani 1 1 d . . . .
C25 C 0.5555(6) 0.1929(8) 0.0882(5) 0.064(3) Uani 1 1 d . . . .
O2W O 0.7442(8) 0.5303(8) 0.2438(6) 0.122(4) Uani 1 1 d . . . .
C8 C 0.9215(7) 0.6709(7) 0.0865(7) 0.072(3) Uani 1 1 d . . . .
H8A H 0.9882 0.6760 0.0783 0.108 Uiso 1 1 calc R U . .
H8B H 0.9072 0.7150 0.1249 0.108 Uiso 1 1 calc R U . .
H8C H 0.8783 0.6852 0.0428 0.108 Uiso 1 1 calc R U . .
C28 C 0.8165(7) 0.3525(9) -0.0792(6) 0.077(3) Uani 1 1 d . . . .
H28A H 0.8740 0.3240 -0.0968 0.116 Uiso 1 1 calc R U . .
H28B H 0.8015 0.4138 -0.0996 0.116 Uiso 1 1 calc R U . .
H28C H 0.7623 0.3127 -0.0933 0.116 Uiso 1 1 calc R U . .
C22 C 1.0933(8) 0.4465(8) 0.3782(6) 0.071(3) Uani 1 1 d . . . .
H22A H 1.0703 0.4157 0.4172 0.107 Uiso 1 1 calc R U . .
H22B H 1.0759 0.5133 0.3810 0.107 Uiso 1 1 calc R U . .
H22C H 1.1633 0.4372 0.3821 0.107 Uiso 1 1 calc R U . .
C15 C 0.8509(8) -0.1180(8) 0.4869(6) 0.071(3) Uani 1 1 d . . . .
C21 C 1.0469(6) 0.4047(6) 0.3065(5) 0.051(2) Uani 1 1 d . . . .
C10 C 1.2791(6) 0.3561(8) 0.0724(5) 0.061(2) Uani 1 1 d . . . .
H10A H 1.2699 0.4229 0.0642 0.091 Uiso 1 1 calc R U . .
H10B H 1.2917 0.3229 0.0282 0.091 Uiso 1 1 calc R U . .
H10C H 1.3337 0.3451 0.1096 0.091 Uiso 1 1 calc R U . .
C1 C 0.5673(7) 0.1343(10) 0.4875(6) 0.079(3) Uani 1 1 d . . . .
C23 C 1.1992(6) 0.0558(7) 0.2748(5) 0.055(2) Uani 1 1 d . . . .
C29 C 0.6768(10) -0.0872(13) 0.2989(9) 0.108(5) Uani 1 1 d . . . .
C16 C 0.8706(9) -0.1824(9) 0.5509(7) 0.091(4) Uani 1 1 d . . . .
H16A H 0.8281 -0.1628 0.5861 0.136 Uiso 1 1 calc R U . .
H16B H 0.9377 -0.1787 0.5727 0.136 Uiso 1 1 calc R U . .
H16C H 0.8585 -0.2467 0.5344 0.136 Uiso 1 1 calc R U . .
C6 C 0.4868(8) 0.5977(9) 0.0657(7) 0.089(4) Uani 1 1 d . . . .
H6A H 0.4201 0.5919 0.0734 0.134 Uiso 1 1 calc R U . .
H6B H 0.4915 0.5906 0.0146 0.134 Uiso 1 1 calc R U . .
H6C H 0.5082 0.6591 0.0834 0.134 Uiso 1 1 calc R U . .
C2 C 0.5040(9) 0.1272(11) 0.5473(7) 0.103(5) Uani 1 1 d . . . .
H2A H 0.5268 0.0734 0.5761 0.154 Uiso 1 1 calc R U . .
H2B H 0.4372 0.1196 0.5261 0.154 Uiso 1 1 calc R U . .
H2C H 0.5079 0.1840 0.5777 0.154 Uiso 1 1 calc R U . .
C4 C 0.2923(7) 0.3448(10) 0.2881(6) 0.082(4) Uani 1 1 d . . . .
H4A H 0.2783 0.3189 0.3322 0.124 Uiso 1 1 calc R U . .
H4B H 0.2557 0.3132 0.2471 0.124 Uiso 1 1 calc R U . .
H4C H 0.2742 0.4115 0.2880 0.124 Uiso 1 1 calc R U . .
C26 C 0.5162(8) 0.1359(11) 0.0224(9) 0.109(5) Uani 1 1 d . . . .
H26A H 0.5631 0.0855 0.0133 0.164 Uiso 1 1 calc R U . .
H26B H 0.5042 0.1760 -0.0187 0.164 Uiso 1 1 calc R U . .
H26C H 0.4560 0.1094 0.0302 0.164 Uiso 1 1 calc R U . .
C5 C 0.5508(7) 0.5219(7) 0.1057(6) 0.068(3) Uani 1 1 d . . . .
C30 C 0.5982(13) -0.0940(19) 0.2271(12) 0.195(12) Uani 1 1 d . . . .
H30A H 0.6227 -0.1386 0.1926 0.293 Uiso 1 1 calc R U . .
H30B H 0.5872 -0.0327 0.2061 0.293 Uiso 1 1 calc R U . .
H30C H 0.5377 -0.1148 0.2395 0.293 Uiso 1 1 calc R U . .
O30 O 0.6424(8) 0.3570(9) 0.3953(6) 0.122(3) Uani 1 1 d D U . .
O4W O 1.0030(4) 0.1682(4) 0.0248(3) 0.0529(14) Uani 1 1 d . . . .
C19 C 0.8781(7) 0.2204(7) 0.4818(5) 0.058(2) Uani 1 1 d . . . .
C20 C 0.9178(9) 0.2953(7) 0.5351(5) 0.073(3) Uani 1 1 d . . . .
H20A H 0.9474 0.3419 0.5102 0.109 Uiso 1 1 calc R U . .
H20B H 0.9661 0.2670 0.5712 0.109 Uiso 1 1 calc R U . .
H20C H 0.8654 0.3252 0.5583 0.109 Uiso 1 1 calc R U . .
C14 C 1.0385(10) -0.3408(7) 0.2701(6) 0.079(3) Uani 1 1 d . . . .
H14A H 1.0068 -0.3689 0.3062 0.118 Uiso 1 1 calc R U . .
H14B H 1.1083 -0.3505 0.2818 0.118 Uiso 1 1 calc R U . .
H14C H 1.0175 -0.3699 0.2233 0.118 Uiso 1 1 calc R U . .
C17 C 0.6591(18) 0.4281(16) 0.3576(12) 0.187(8) Uani 1 1 d D U . .
O12W O 0.3872(7) 0.1267(6) 0.1833(5) 0.096(3) Uiso 1 1 d . . . .
C18 C 0.757(3) 0.474(2) 0.4022(19) 0.35(2) Uani 1 1 d D U . .
H18A H 0.7732 0.5279 0.3770 0.523 Uiso 1 1 calc R U . .
H18B H 0.8104 0.4277 0.4058 0.523 Uiso 1 1 calc R U . .
H18C H 0.7440 0.4947 0.4501 0.523 Uiso 1 1 calc R U . .
C1S C 0.7224(10) 0.2353(12) 0.6568(11) 0.169(9) Uani 1 1 d G . A 6
C2S C 0.7037(13) 0.2288(15) 0.7294(11) 0.204(13) Uani 1 1 d G . A 6
C4S C 0.6015(15) 0.3842(14) 0.7040(12) 0.216(14) Uani 1 1 d DG . A 6
C5S C 0.6199(13) 0.3769(13) 0.6282(11) 0.206(12) Uani 1 1 d DG . A 6
C3S C 0.6489(14) 0.3116(17) 0.7445(8) 0.247(19) Uani 1 1 d G . A 6
C6S C 0.6816(12) 0.3032(15) 0.6042(8) 0.164(10) Uani 1 1 d G . A 6
C7S C 0.572(3) 0.438(3) 0.563(3) 0.35(3) Uani 1 1 d . . . .
O6W O 0.7384(19) -0.2848(18) 0.1992(15) 0.284(11) Uiso 1 1 d . . . .

loop_
_atom_site_aniso_label
_atom_site_aniso_U_11
_atom_site_aniso_U_22
_atom_site_aniso_U_33
_atom_site_aniso_U_23
_atom_site_aniso_U_13
_atom_site_aniso_U_12
Mn1 0.0339(5) 0.0503(7) 0.0451(8) 0.0138(5) 0.0135(5) 0.0056(5)
Mn2 0.0366(6) 0.0582(8) 0.0462(8) 0.0170(5) 0.0171(5) 0.0070(5)
Mn3 0.0322(5) 0.0605(8) 0.0505(8) 0.0184(6) 0.0159(5) 0.0065(5)
Mn8 0.0371(6) 0.0528(7) 0.0464(8) 0.0152(5) 0.0136(5) 0.0071(5)
Mn6 0.0361(6) 0.0525(7) 0.0574(9) 0.0189(6) 0.0182(5) 0.0061(5)
Mn4 0.0328(5) 0.0517(7) 0.0448(7) 0.0140(5) 0.0139(5) 0.0041(5)
Mn7 0.0346(6) 0.0534(7) 0.0502(8) 0.0144(5) 0.0150(5) 0.0043(5)
Mn10 0.0470(7) 0.0749(9) 0.0571(9) 0.0268(7) 0.0263(6) 0.0094(6)
Mn12 0.0375(6) 0.0749(10) 0.0762(10) 0.0272(7) 0.0255(6) 0.0156(6)
Mn9 0.0546(7) 0.0598(8) 0.0547(9) 0.0213(6) 0.0244(6) 0.0070(6)
Mn11 0.0438(7) 0.1141(13) 0.0678(11) 0.0401(9) 0.0303(7) 0.0235(7)
Mn5 0.0371(6) 0.0608(8) 0.0700(10) 0.0261(7) 0.0178(6) 0.0110(5)
O2 0.038(3) 0.053(3) 0.043(3) 0.018(2) 0.015(2) 0.008(2)
O3 0.035(3) 0.050(3) 0.050(3) 0.018(2) 0.016(2) 0.007(2)
O4 0.038(3) 0.053(3) 0.050(4) 0.017(2) 0.018(2) 0.009(2)
O1 0.036(3) 0.062(4) 0.056(4) 0.015(3) 0.018(2) 0.002(2)
O9 0.035(3) 0.064(4) 0.069(4) 0.024(3) 0.020(3) 0.013(2)
O8 0.038(3) 0.057(3) 0.054(4) 0.019(3) 0.014(2) 0.008(2)
O7 0.031(2) 0.053(3) 0.058(4) 0.015(3) 0.017(2) 0.004(2)
O6 0.034(2) 0.050(3) 0.053(4) 0.013(2) 0.017(2) 0.007(2)
O12 0.041(3) 0.062(4) 0.059(4) 0.029(3) 0.022(3) 0.012(2)
O5 0.036(3) 0.056(3) 0.048(4) 0.014(2) 0.011(2) 0.005(2)
O10 0.041(3) 0.076(4) 0.057(4) 0.022(3) 0.019(3) 0.013(3)
O24 0.042(3) 0.062(4) 0.058(4) 0.019(3) 0.019(3) 0.011(2)
O44 0.035(3) 0.061(4) 0.051(4) 0.010(3) 0.010(2) 0.004(2)
O11 0.041(3) 0.071(4) 0.063(4) 0.024(3) 0.024(3) 0.010(3)
O25 0.055(3) 0.058(4) 0.061(4) 0.017(3) 0.016(3) 0.011(3)
O13 0.052(4) 0.103(6) 0.076(5) 0.038(4) 0.035(3) 0.014(3)
O20 0.046(3) 0.052(3) 0.064(4) 0.018(3) 0.012(3) 0.003(2)
O21 0.039(3) 0.056(3) 0.063(4) 0.020(3) 0.016(3) 0.006(2)
O16 0.032(3) 0.105(5) 0.076(5) 0.030(4) 0.021(3) 0.017(3)
O17 0.051(4) 0.095(5) 0.140(8) 0.066(5) 0.047(4) 0.033(4)
O33 0.044(3) 0.063(4) 0.050(4) 0.015(3) 0.010(3) 0.006(3)
O38 0.033(3) 0.072(4) 0.066(4) 0.013(3) 0.017(3) 0.004(2)
O28 0.065(4) 0.078(5) 0.067(5) 0.031(3) 0.035(3) 0.012(3)
O31 0.058(3) 0.062(4) 0.050(4) 0.014(3) 0.023(3) 0.007(3)
O35 0.039(3) 0.072(4) 0.056(4) 0.021(3) 0.007(3) -0.001(3)
O43 0.036(3) 0.052(3) 0.055(4) 0.013(3) 0.009(2) 0.004(2)
O3W 0.051(3) 0.090(5) 0.059(4) 0.031(3) 0.017(3) 0.012(3)
O34 0.039(3) 0.066(4) 0.057(4) 0.012(3) 0.009(3) -0.002(3)
O40 0.038(3) 0.074(4) 0.062(4) 0.014(3) 0.010(3) 0.006(3)
O32 0.062(4) 0.075(4) 0.044(4) 0.020(3) 0.023(3) 0.018(3)
O22 0.038(3) 0.062(4) 0.054(4) 0.013(3) 0.014(2) 0.010(2)
O23 0.042(3) 0.074(4) 0.065(4) 0.011(3) 0.022(3) 0.000(3)
O41 0.055(4) 0.099(6) 0.079(5) 0.011(4) 0.026(4) -0.003(4)
O18 0.048(4) 0.093(5) 0.120(7) 0.059(5) 0.025(4) 0.013(3)
O37 0.034(3) 0.097(5) 0.070(5) 0.022(4) 0.012(3) 0.015(3)
O36 0.046(3) 0.078(4) 0.062(4) 0.025(3) 0.011(3) -0.002(3)
O27 0.080(5) 0.075(5) 0.074(5) 0.033(4) 0.039(4) 0.019(4)
O42 0.061(4) 0.116(7) 0.108(7) 0.000(5) 0.040(4) -0.014(4)
C32 0.043(4) 0.052(5) 0.047(5) 0.013(4) 0.009(4) 0.003(3)
C7 0.042(4) 0.060(6) 0.064(6) 0.020(4) 0.000(4) 0.006(4)
O39 0.043(3) 0.160(8) 0.062(5) 0.028(5) 0.018(3) 0.027(4)
O14 0.069(5) 0.165(9) 0.103(7) 0.066(6) 0.051(5) 0.050(5)
O15 0.054(4) 0.201(10) 0.097(7) 0.075(7) 0.046(4) 0.044(5)
C3 0.050(5) 0.116(9) 0.081(8) 0.035(7) 0.033(5) 0.021(5)
C12 0.064(6) 0.081(7) 0.080(7) 0.018(5) 0.043(5) 0.018(5)
O26 0.091(5) 0.069(5) 0.077(5) 0.034(4) 0.037(4) 0.013(4)
C9 0.033(4) 0.068(6) 0.048(5) 0.015(4) 0.002(3) 0.001(3)
C27 0.046(4) 0.084(7) 0.052(6) 0.017(4) 0.019(4) 0.004(4)
O29 0.155(10) 0.124(8) 0.113(7) -0.022(6) 0.061(7) -0.010(7)
C11 0.036(4) 0.066(6) 0.055(6) 0.016(4) 0.018(4) 0.006(4)
O19 0.049(4) 0.073(5) 0.163(9) 0.052(5) 0.028(4) 0.015(3)
C31 0.038(4) 0.066(6) 0.063(6) 0.009(4) 0.010(4) 0.003(4)
C13 0.073(6) 0.061(6) 0.049(6) 0.022(4) 0.012(5) 0.006(4)
C24 0.045(5) 0.122(9) 0.064(7) 0.038(6) 0.012(4) 0.005(5)
O1W 0.052(4) 0.143(8) 0.134(8) 0.064(6) 0.007(5) -0.007(5)
C25 0.026(4) 0.109(8) 0.055(6) 0.014(5) 0.003(4) 0.005(4)
O2W 0.109(7) 0.115(8) 0.146(10) -0.011(7) 0.040(7) 0.003(6)
C8 0.056(5) 0.065(6) 0.096(9) 0.024(6) 0.014(5) 0.012(4)
C28 0.044(5) 0.115(9) 0.072(8) 0.016(6) 0.006(5) 0.008(5)
C22 0.075(6) 0.071(7) 0.069(7) 0.014(5) 0.012(5) 0.002(5)
C15 0.077(6) 0.072(6) 0.074(7) 0.037(5) 0.043(6) 0.014(5)
C21 0.040(4) 0.055(5) 0.059(6) 0.010(4) 0.008(4) 0.009(4)
C10 0.041(4) 0.085(7) 0.061(6) 0.021(5) 0.016(4) -0.001(4)
C1 0.054(6) 0.122(10) 0.067(8) 0.033(6) 0.026(5) 0.015(6)
C23 0.034(4) 0.076(6) 0.058(6) 0.028(4) 0.015(4) 0.003(4)
C29 0.072(8) 0.151(14) 0.107(12) 0.019(10) 0.030(8) -0.014(8)
C16 0.097(8) 0.097(8) 0.088(9) 0.058(7) 0.052(7) 0.044(7)
C6 0.059(6) 0.105(9) 0.108(10) 0.054(7) 0.026(6) 0.033(6)
C2 0.072(7) 0.150(13) 0.099(10) 0.042(8) 0.052(7) 0.016(7)
C4 0.042(5) 0.138(11) 0.072(7) 0.025(7) 0.027(5) 0.016(5)
C26 0.048(6) 0.143(13) 0.127(13) -0.026(10) -0.008(7) 0.016(7)
C5 0.054(5) 0.072(6) 0.084(8) 0.022(5) 0.031(5) 0.018(4)
C30 0.094(12) 0.30(3) 0.19(2) -0.11(2) 0.041(14) -0.024(16)
O30 0.125(8) 0.139(9) 0.103(8) 0.006(6) 0.031(6) 0.032(7)
O4W 0.050(3) 0.067(4) 0.044(4) 0.015(3) 0.013(3) 0.005(3)
C19 0.056(5) 0.065(6) 0.054(6) 0.017(4) 0.018(4) 0.017(4)
C20 0.105(8) 0.068(7) 0.043(6) 0.006(5) 0.013(5) 0.025(6)
C14 0.119(9) 0.058(6) 0.059(7) 0.011(5) 0.019(6) 0.016(6)
C17 0.218(19) 0.164(17) 0.176(16) 0.014(11) -0.001(13) -0.039(14)
C18 0.50(5) 0.25(3) 0.26(3) 0.04(2) -0.16(3) -0.21(3)
C1S 0.127(16) 0.26(3) 0.12(2) 0.027(18) 0.033(15) 0.015(17)
C2S 0.101(14) 0.32(4) 0.17(3) -0.06(2) -0.010(15) 0.051(18)
C4S 0.20(3) 0.25(3) 0.18(3) -0.06(2) 0.02(2) 0.08(2)
C5S 0.18(3) 0.23(3) 0.20(3) -0.01(2) 0.03(2) 0.04(2)
C3S 0.18(3) 0.40(6) 0.15(2) -0.04(3) 0.003(19) 0.08(3)
C6S 0.088(11) 0.26(3) 0.137(19) -0.060(18) 0.013(11) 0.012(14)
C7S 0.34(5) 0.29(5) 0.38(6) 0.13(4) -0.01(4) 0.16(4)

loop_
_atom_type_symbol
_atom_type_description
_atom_type_scat_dispersion_real
_atom_type_scat_dispersion_imag
_atom_type_scat_source
C C 0.0033 0.0016 'International Tables Vol C Tables 4.2.6.8 and 6.1.1.4'
H H 0.0000 0.0000 'International Tables Vol C Tables 4.2.6.8 and 6.1.1.4'
O O 0.0106 0.0060 'International Tables Vol C Tables 4.2.6.8 and 6.1.1.4'
Mn Mn 0.3368 0.7283 'International Tables Vol C Tables 4.2.6.8 and 6.1.1.4'

loop_
_geom_angle_atom_site_label_1
_geom_angle_atom_site_label_2
_geom_angle_atom_site_label_3
_geom_angle
O8 Mn1 O7 85.4(2)
O8 Mn1 O2 174.7(2)
O7 Mn1 O2 98.0(2)
O8 Mn1 O3 92.0(2)
O7 Mn1 O3 90.4(2)
O2 Mn1 O3 84.0(2)
O8 Mn1 O4 95.9(2)
O7 Mn1 O4 173.8(3)
O2 Mn1 O4 80.2(2)
O3 Mn1 O4 83.6(2)
O8 Mn1 O33 92.7(3)
O7 Mn1 O33 94.0(2)
O2 Mn1 O33 91.0(3)
O3 Mn1 O33 173.8(2)
O4 Mn1 O33 91.9(2)
O8 Mn1 Mn6 42.85(15)
O7 Mn1 Mn6 43.41(16)
O2 Mn1 Mn6 141.13(15)
O3 Mn1 Mn6 98.33(15)
O4 Mn1 Mn6 138.64(16)
O33 Mn1 Mn6 87.90(18)
O8 Mn1 Mn4 134.2(2)
O7 Mn1 Mn4 89.03(18)
O2 Mn1 Mn4 42.35(18)
O3 Mn1 Mn4 42.47(15)
O4 Mn1 Mn4 85.71(17)
O33 Mn1 Mn4 133.09(18)
Mn6 Mn1 Mn4 123.03(6)
O8 Mn1 Mn3 88.63(17)
O7 Mn1 Mn3 131.90(19)
O2 Mn1 Mn3 86.08(16)
O3 Mn1 Mn3 42.15(14)
O4 Mn1 Mn3 42.28(18)
O33 Mn1 Mn3 133.95(17)
Mn6 Mn1 Mn3 121.26(5)
Mn4 Mn1 Mn3 62.43(4)
O8 Mn1 Mn2 135.90(16)
O7 Mn1 Mn2 138.10(17)
O2 Mn1 Mn2 40.23(14)
O3 Mn1 Mn2 82.87(15)
O4 Mn1 Mn2 40.02(16)
O33 Mn1 Mn2 90.92(18)
Mn6 Mn1 Mn2 178.19(6)
Mn4 Mn1 Mn2 58.74(4)
Mn3 Mn1 Mn2 58.85(4)
O11 Mn2 O12 84.8(2)
O11 Mn2 O1 89.7(3)
O12 Mn2 O1 91.9(3)
O11 Mn2 O4 97.8(2)
O12 Mn2 O4 175.2(3)
O1 Mn2 O4 84.1(3)
O11 Mn2 O2 173.6(3)
O12 Mn2 O2 96.7(2)
O1 Mn2 O2 84.1(2)
O4 Mn2 O2 80.2(2)
O11 Mn2 O31 91.4(3)
O12 Mn2 O31 95.4(3)
O1 Mn2 O31 172.7(3)
O4 Mn2 O31 88.6(3)
O2 Mn2 O31 94.5(2)
O11 Mn2 Mn10 42.36(18)
O12 Mn2 Mn10 43.13(15)
O1 Mn2 Mn10 97.18(17)
O4 Mn2 Mn10 139.97(15)
O2 Mn2 Mn10 139.80(16)
O31 Mn2 Mn10 88.49(17)
O11 Mn2 Mn4 131.6(2)
O12 Mn2 Mn4 89.09(19)
O1 Mn2 Mn4 42.44(15)
O4 Mn2 Mn4 86.15(17)
O2 Mn2 Mn4 42.49(18)
O31 Mn2 Mn4 136.97(17)
Mn10 Mn2 Mn4 121.23(6)
O11 Mn2 Mn3 88.63(19)
O12 Mn2 Mn3 134.1(2)
O1 Mn2 Mn3 42.58(18)
O4 Mn2 Mn3 42.34(18)
O2 Mn2 Mn3 85.89(16)
O31 Mn2 Mn3 130.29(18)
Mn10 Mn2 Mn3 121.61(6)
Mn4 Mn2 Mn3 62.54(4)
O11 Mn2 Mn1 138.15(18)
O12 Mn2 Mn1 136.47(16)
O1 Mn2 Mn1 83.29(17)
O4 Mn2 Mn1 40.48(14)
O2 Mn2 Mn1 39.76(15)
O31 Mn2 Mn1 91.08(17)
Mn10 Mn2 Mn1 179.36(6)
Mn4 Mn2 Mn1 58.86(4)
Mn3 Mn2 Mn1 59.03(4)
O9 Mn3 O10 84.5(2)
O9 Mn3 O3 97.5(2)
O10 Mn3 O3 174.5(3)
O9 Mn3 O38 92.6(3)
O10 Mn3 O38 93.7(3)
O3 Mn3 O38 91.3(2)
O9 Mn3 O4 91.4(3)
O10 Mn3 O4 91.2(3)
O3 Mn3 O4 83.7(2)
O38 Mn3 O4 174.0(2)
O9 Mn3 O1 174.0(3)
O10 Mn3 O1 97.6(2)
O3 Mn3 O1 79.9(2)
O38 Mn3 O1 92.9(3)
O4 Mn3 O1 82.9(2)
O9 Mn3 Mn12 42.69(15)
O10 Mn3 Mn12 42.71(18)
O3 Mn3 Mn12 139.98(16)
O38 Mn3 Mn12 87.26(17)
O4 Mn3 Mn12 98.74(16)
O1 Mn3 Mn12 140.07(15)
O9 Mn3 Mn2 133.0(2)
O10 Mn3 Mn2 89.51(19)
O3 Mn3 Mn2 85.41(17)
O38 Mn3 Mn2 134.30(19)
O4 Mn3 Mn2 42.08(16)
O1 Mn3 Mn2 41.62(19)
Mn12 Mn3 Mn2 122.69(6)
O9 Mn3 Mn1 89.31(18)
O10 Mn3 Mn1 133.2(2)
O3 Mn3 Mn1 42.04(18)
O38 Mn3 Mn1 133.02(16)
O4 Mn3 Mn1 42.52(14)
O1 Mn3 Mn1 85.16(16)
Mn12 Mn3 Mn1 122.61(6)
Mn2 Mn3 Mn1 62.12(4)
O9 Mn3 Mn4 137.45(16)
O10 Mn3 Mn4 137.51(19)
O3 Mn3 Mn4 39.99(15)
O38 Mn3 Mn4 91.20(17)
O4 Mn3 Mn4 82.79(15)
O1 Mn3 Mn4 40.00(15)
Mn12 Mn3 Mn4 178.46(7)
Mn2 Mn3 Mn4 58.55(4)
Mn1 Mn3 Mn4 58.58(4)
O5 Mn8 O6 83.4(2)
O5 Mn8 O25 94.3(2)
O6 Mn8 O25 176.1(3)
O5 Mn8 O24 175.2(3)
O6 Mn8 O24 96.4(2)
O25 Mn8 O24 85.6(2)
O5 Mn8 O35 95.2(2)
O6 Mn8 O35 93.3(2)
O25 Mn8 O35 90.1(3)
O24 Mn8 O35 89.6(2)
O5 Mn8 O44 87.6(2)
O6 Mn8 O44 86.6(2)
O25 Mn8 O44 90.1(3)
O24 Mn8 O44 87.6(2)
O35 Mn8 O44 177.2(2)
O5 Mn8 Mn4 42.11(16)
O6 Mn8 Mn4 42.36(14)
O25 Mn8 Mn4 134.74(18)
O24 Mn8 Mn4 136.62(17)
O35 Mn8 Mn4 103.10(17)
O44 Mn8 Mn4 78.69(14)
O8 Mn6 O7 84.0(2)
O8 Mn6 O21 176.7(3)
O7 Mn6 O21 94.9(2)
O8 Mn6 O20 95.4(2)
O7 Mn6 O20 174.9(3)
O21 Mn6 O20 85.4(2)
O8 Mn6 O40 92.1(2)
O7 Mn6 O40 96.2(3)
O21 Mn6 O40 91.1(2)
O20 Mn6 O40 88.9(3)
O8 Mn6 O34 86.0(2)
O7 Mn6 O34 86.9(2)
O21 Mn6 O34 90.9(2)
O20 Mn6 O34 88.0(3)
O40 Mn6 O34 176.2(2)
O8 Mn6 Mn1 42.21(16)
O7 Mn6 Mn1 42.57(14)
O21 Mn6 Mn1 136.10(17)
O20 Mn6 Mn1 135.74(18)
O40 Mn6 Mn1 102.08(17)
O34 Mn6 Mn1 78.70(16)
O5 Mn4 O6 84.6(2)
O5 Mn4 O1 98.7(2)
O6 Mn4 O1 175.0(3)
O5 Mn4 O2 90.2(2)
O6 Mn4 O2 92.6(2)
O1 Mn4 O2 83.6(2)
O5 Mn4 O3 173.7(3)
O6 Mn4 O3 96.1(2)
O1 Mn4 O3 80.2(2)
O2 Mn4 O3 83.5(2)
O5 Mn4 O43 91.6(2)
O6 Mn4 O43 95.1(2)
O1 Mn4 O43 88.6(2)
O2 Mn4 O43 172.2(2)
O3 Mn4 O43 94.6(2)
O5 Mn4 Mn8 42.85(15)
O6 Mn4 Mn8 42.88(16)
O1 Mn4 Mn8 141.02(18)
O2 Mn4 Mn8 99.47(15)
O3 Mn4 Mn8 138.74(15)
O43 Mn4 Mn8 87.02(16)
O5 Mn4 Mn2 89.36(18)
O6 Mn4 Mn2 134.91(19)
O1 Mn4 Mn2 41.82(19)
O2 Mn4 Mn2 42.65(14)
O3 Mn4 Mn2 85.68(17)
O43 Mn4 Mn2 129.74(16)
Mn8 Mn4 Mn2 123.94(6)
O5 Mn4 Mn1 131.51(19)
O6 Mn4 Mn1 89.23(17)
O1 Mn4 Mn1 85.72(18)
O2 Mn4 Mn1 42.00(15)
O3 Mn4 Mn1 42.32(18)
O43 Mn4 Mn1 136.85(17)
Mn8 Mn4 Mn1 122.25(5)
Mn2 Mn4 Mn1 62.40(4)
O5 Mn4 Mn3 138.86(16)
O6 Mn4 Mn3 136.01(17)
O1 Mn4 Mn3 40.31(17)
O2 Mn4 Mn3 83.11(15)
O3 Mn4 Mn3 39.95(14)
O43 Mn4 Mn3 90.52(16)
Mn8 Mn4 Mn3 177.10(6)
Mn2 Mn4 Mn3 58.91(4)
Mn1 Mn4 Mn3 58.99(4)
O6 Mn7 O7 93.0(2)
O6 Mn7 O22 176.7(2)
O7 Mn7 O22 90.2(2)
O6 Mn7 O23 91.6(2)
O7 Mn7 O23 174.2(2)
O22 Mn7 O23 85.3(2)
O6 Mn7 O36 95.4(2)
O7 Mn7 O36 97.6(3)
O22 Mn7 O36 83.6(2)
O23 Mn7 O36 85.4(3)
O6 Mn7 O4W 91.4(2)
O7 Mn7 O4W 94.5(2)
O22 Mn7 O4W 88.9(2)
O23 Mn7 O4W 82.0(2)
O36 Mn7 O4W 165.8(2)
O11 Mn10 O12 83.9(2)
O11 Mn10 O28 175.6(3)
O12 Mn10 O28 95.7(2)
O11 Mn10 O13 95.0(3)
O12 Mn10 O13 176.8(3)
O28 Mn10 O13 85.1(3)
O11 Mn10 O41 90.6(3)
O12 Mn10 O41 92.1(3)
O28 Mn10 O41 93.8(3)
O13 Mn10 O41 90.9(3)
O11 Mn10 O32 84.9(3)
O12 Mn10 O32 85.8(2)
O28 Mn10 O32 90.7(3)
O13 Mn10 O32 91.1(3)
O41 Mn10 O32 175.2(3)
O11 Mn10 Mn2 42.27(16)
O12 Mn10 Mn2 42.36(16)
O28 Mn10 Mn2 136.51(18)
O13 Mn10 Mn2 136.1(2)
O41 Mn10 Mn2 97.8(2)
O32 Mn10 Mn2 77.75(15)
O10 Mn12 O9 83.3(2)
O10 Mn12 O17 175.7(4)
O9 Mn12 O17 95.9(3)
O10 Mn12 O16 94.8(3)
O9 Mn12 O16 174.4(3)
O17 Mn12 O16 85.6(3)
O10 Mn12 O29 93.9(4)
O9 Mn12 O29 93.3(4)
O17 Mn12 O29 90.3(5)
O16 Mn12 O29 92.1(4)
O10 Mn12 O37 86.5(3)
O9 Mn12 O37 86.2(3)
O17 Mn12 O37 89.2(4)
O16 Mn12 O37 88.4(3)
O29 Mn12 O37 179.3(4)
O10 Mn12 Mn3 42.17(16)
O9 Mn12 Mn3 42.05(17)
O17 Mn12 Mn3 136.1(2)
O16 Mn12 Mn3 135.0(2)
O29 Mn12 Mn3 101.7(3)
O37 Mn12 Mn3 78.31(15)
O12 Mn9 O5 94.2(2)
O12 Mn9 O26 175.2(2)
O5 Mn9 O26 90.2(3)
O12 Mn9 O27 91.3(3)
O5 Mn9 O27 173.4(2)
O26 Mn9 O27 84.4(3)
O12 Mn9 O3W 92.9(3)
O5 Mn9 O3W 92.3(2)
O26 Mn9 O3W 88.8(3)
O27 Mn9 O3W 83.7(3)
O12 Mn9 O42 93.8(3)
O5 Mn9 O42 91.4(3)
O26 Mn9 O42 84.1(3)
O27 Mn9 O42 91.8(3)
O3W Mn9 O42 172.0(3)
O11 Mn11 O10 94.1(2)
O11 Mn11 O15 173.7(3)
O10 Mn11 O15 92.2(3)
O11 Mn11 O14 90.5(3)
O10 Mn11 O14 174.7(3)
O15 Mn11 O14 83.2(3)
O11 Mn11 O1W 94.1(3)
O10 Mn11 O1W 91.1(3)
O15 Mn11 O1W 85.7(4)
O14 Mn11 O1W 86.1(5)
O11 Mn11 O30 89.6(4)
O10 Mn11 O30 94.7(4)
O15 Mn11 O30 89.9(5)
O14 Mn11 O30 87.8(5)
O1W Mn11 O30 172.9(4)
O9 Mn5 O8 94.2(2)
O9 Mn5 O19 173.6(3)
O8 Mn5 O19 91.2(3)
O9 Mn5 O18 91.9(3)
O8 Mn5 O18 173.5(3)
O19 Mn5 O18 82.6(3)
O9 Mn5 O39 96.7(3)
O8 Mn5 O39 96.9(3)
O19 Mn5 O39 86.0(4)
O18 Mn5 O39 84.7(3)
O9 Mn5 O2W 94.9(4)
O8 Mn5 O2W 92.1(3)
O19 Mn5 O2W 81.5(4)
O18 Mn5 O2W 85.1(4)
O39 Mn5 O2W 164.7(4)
Mn1 O2 Mn4 95.6(2)
Mn1 O2 Mn2 100.0(2)
Mn4 O2 Mn2 94.9(2)
Mn1 O3 Mn3 95.8(3)
Mn1 O3 Mn4 95.2(2)
Mn3 O3 Mn4 100.1(2)
Mn2 O4 Mn3 95.6(3)
Mn2 O4 Mn1 99.5(2)
Mn3 O4 Mn1 95.2(2)
Mn2 O1 Mn4 95.7(2)
Mn2 O1 Mn3 95.8(3)
Mn4 O1 Mn3 99.7(2)
Mn3 O9 Mn5 133.1(3)
Mn3 O9 Mn12 95.3(2)
Mn5 O9 Mn12 126.5(3)
Mn1 O8 Mn6 94.9(2)
Mn1 O8 Mn5 133.7(3)
Mn6 O8 Mn5 123.7(3)
Mn1 O7 Mn6 94.0(2)
Mn1 O7 Mn7 133.4(3)
Mn6 O7 Mn7 127.8(3)
Mn4 O6 Mn8 94.8(2)
Mn4 O6 Mn7 134.1(3)
Mn8 O6 Mn7 124.4(3)
Mn2 O12 Mn10 94.5(2)
Mn2 O12 Mn9 133.1(3)
Mn10 O12 Mn9 124.3(3)
Mn4 O5 Mn8 95.0(2)
Mn4 O5 Mn9 132.3(3)
Mn8 O5 Mn9 129.9(3)
Mn3 O10 Mn12 95.1(3)
Mn3 O10 Mn11 132.3(3)
Mn12 O10 Mn11 124.8(3)
C11 O24 Mn8 132.2(6)
C32 O44 Mn8 120.7(6)
Mn2 O11 Mn10 95.4(2)
Mn2 O11 Mn11 132.6(3)
Mn10 O11 Mn11 129.7(3)
C13 O25 Mn8 134.2(6)
C1 O13 Mn10 133.4(7)
C7 O20 Mn6 132.3(6)
C9 O21 Mn6 133.7(5)
C3 O16 Mn12 132.1(6)
C5 O17 Mn12 132.3(6)
C21 O33 Mn1 124.4(6)
C25 O38 Mn3 126.0(7)
C15 O28 Mn10 132.8(6)
C19 O31 Mn2 125.0(6)
C23 O35 Mn8 131.6(5)
C32 O43 Mn4 125.7(5)
C21 O34 Mn6 121.8(6)
C27 O40 Mn6 132.1(6)
C19 O32 Mn10 121.7(6)
C9 O22 Mn7 134.9(5)
C11 O23 Mn7 135.0(5)
C29 O41 Mn10 129.4(8)
C5 O18 Mn5 137.2(7)
C25 O37 Mn12 122.1(6)
C23 O36 Mn7 131.9(6)
C15 O27 Mn9 135.7(6)
C29 O42 Mn9 127.7(10)
O44 C32 O43 126.5(8)
O44 C32 C31 120.1(8)
O43 C32 C31 113.4(7)
O19 C7 O20 125.9(9)
O19 C7 C8 116.1(8)
O20 C7 C8 118.0(8)
C27 O39 Mn5 132.6(7)
C1 O14 Mn11 133.9(8)
C3 O15 Mn11 136.3(6)
O16 C3 O15 125.1(9)
O16 C3 C4 117.4(10)
O15 C3 C4 117.5(9)
C13 O26 Mn9 136.2(6)
O22 C9 O21 125.9(7)
O22 C9 C10 118.8(7)
O21 C9 C10 115.2(8)
O39 C27 O40 123.7(9)
O39 C27 C28 117.4(9)
O40 C27 C28 118.8(8)
C17 O29 Mn12 124.7(13)
O23 C11 O24 125.6(7)
O23 C11 C12 119.1(8)
O24 C11 C12 115.4(8)
C7 O19 Mn5 135.6(6)
O26 C13 O25 124.0(9)
O26 C13 C14 117.7(8)
O25 C13 C14 118.3(9)
O37 C25 O38 126.0(10)
O37 C25 C26 118.5(8)
O38 C25 C26 115.5(9)
O27 C15 O28 124.6(8)
O27 C15 C16 118.2(9)
O28 C15 C16 117.2(8)
O34 C21 O33 127.1(9)
O34 C21 C22 119.4(8)
O33 C21 C22 113.5(8)
O14 C1 O13 125.7(9)
O14 C1 C2 118.1(10)
O13 C1 C2 116.2(10)
O36 C23 O35 125.0(8)
O36 C23 C24 118.6(8)
O35 C23 C24 116.4(8)
O41 C29 O42 126.8(15)
O41 C29 C30 114.8(14)
O42 C29 C30 117.7(15)
O17 C5 O18 124.7(9)
O17 C5 C6 117.1(8)
O18 C5 C6 118.1(9)
C17 O30 Mn11 124.4(13)
O32 C19 O31 125.7(10)
O32 C19 C20 118.5(9)
O31 C19 C20 115.8(9)
O30 C17 O29 129.9(18)
O30 C17 C18 105.2(18)
O29 C17 C18 124.6(19)
C2S C1S C6S 128.4
C3S C2S C1S 105.8
C3S C4S C5S 112.3
C6S C5S C4S 120.7
C6S C5S C7S 111(2)
C4S C5S C7S 128(2)
C4S C3S C2S 135.3
C5S C6S C1S 116.7

loop_
_geom_bond_atom_site_label_1
_geom_bond_atom_site_label_2
_geom_bond_distance
Mn1 O8 1.856(5)
Mn1 O7 1.867(5)
Mn1 O2 1.902(5)
Mn1 O3 1.912(6)
Mn1 O4 1.928(5)
Mn1 O33 1.933(6)
Mn1 Mn6 2.7529(16)
Mn1 Mn4 2.8289(18)
Mn1 Mn3 2.8411(16)
Mn1 Mn2 2.9289(15)
Mn2 O11 1.870(5)
Mn2 O12 1.871(5)
Mn2 O1 1.893(6)
Mn2 O4 1.910(5)
Mn2 O2 1.921(5)
Mn2 O31 1.934(7)
Mn2 Mn10 2.7676(16)
Mn2 Mn4 2.8252(17)
Mn2 Mn3 2.8359(18)
Mn3 O9 1.866(6)
Mn3 O10 1.870(5)
Mn3 O3 1.916(5)
Mn3 O38 1.918(7)
Mn3 O4 1.919(6)
Mn3 O1 1.929(6)
Mn3 Mn12 2.7743(17)
Mn3 Mn4 2.9385(16)
Mn8 O5 1.889(5)
Mn8 O6 1.889(5)
Mn8 O25 1.938(6)
Mn8 O24 1.942(5)
Mn8 O35 2.169(6)
Mn8 O44 2.231(6)
Mn8 Mn4 2.7670(16)
Mn6 O8 1.879(5)
Mn6 O7 1.896(5)
Mn6 O21 1.935(5)
Mn6 O20 1.941(6)
Mn6 O40 2.196(7)
Mn6 O34 2.223(6)
Mn4 O5 1.863(5)
Mn4 O6 1.871(5)
Mn4 O1 1.916(5)
Mn4 O2 1.915(6)
Mn4 O3 1.918(5)
Mn4 O43 1.924(6)
Mn7 O6 1.905(5)
Mn7 O7 1.933(5)
Mn7 O22 2.001(6)
Mn7 O23 2.009(6)
Mn7 O36 2.181(6)
Mn7 O4W 2.205(6)
Mn10 O11 1.873(6)
Mn10 O12 1.898(5)
Mn10 O28 1.928(6)
Mn10 O13 1.941(6)
Mn10 O41 2.188(8)
Mn10 O32 2.267(7)
Mn12 O10 1.889(6)
Mn12 O9 1.889(5)
Mn12 O17 1.943(7)
Mn12 O16 1.945(5)
Mn12 O29 2.177(11)
Mn12 O37 2.235(8)
Mn9 O12 1.902(6)
Mn9 O5 1.910(5)
Mn9 O26 1.970(7)
Mn9 O27 1.982(6)
Mn9 O3W 2.171(7)
Mn9 O42 2.176(8)
Mn11 O11 1.897(6)
Mn11 O10 1.924(6)
Mn11 O15 1.967(7)
Mn11 O14 1.966(8)
Mn11 O1W 2.150(11)
Mn11 O30 2.164(13)
Mn5 O9 1.887(6)
Mn5 O8 1.915(5)
Mn5 O19 1.952(7)
Mn5 O18 1.954(7)
Mn5 O39 2.113(8)
Mn5 O2W 2.223(11)
O24 C11 1.263(9)
O44 C32 1.243(9)
O25 C13 1.281(10)
O13 C1 1.252(12)
O20 C7 1.239(10)
O21 C9 1.267(10)
O16 C3 1.233(12)
O17 C5 1.252(12)
O33 C21 1.279(10)
O38 C25 1.285(10)
O28 C15 1.279(11)
O31 C19 1.280(10)
O35 C23 1.279(10)
O43 C32 1.275(10)
O34 C21 1.245(10)
O40 C27 1.257(11)
O32 C19 1.254(11)
O22 C9 1.248(10)
O23 C11 1.251(10)
O41 C29 1.246(18)
O18 C5 1.256(11)
O37 C25 1.235(12)
O36 C23 1.260(10)
O27 C15 1.246(11)
O42 C29 1.294(16)
C32 C31 1.503(12)
C7 O19 1.239(11)
C7 C8 1.489(13)
O39 C27 1.259(10)
O14 C1 1.246(13)
O15 C3 1.258(13)
C3 C4 1.493(12)
C12 C11 1.491(11)
O26 C13 1.266(11)
C9 C10 1.517(11)
C27 C28 1.490(15)
O29 C17 1.390(16)
C13 C14 1.491(13)
C24 C23 1.491(13)
C25 C26 1.488(17)
C22 C21 1.507(15)
C15 C16 1.513(13)
C1 C2 1.515(13)
C29 C30 1.60(3)
C6 C5 1.503(13)
O30 C17 1.295(16)
C19 C20 1.490(15)
C17 C18 1.633(11)
C1S C2S 1.4157
C1S C6S 1.4352
C2S C3S 1.3962
C4S C3S 1.3787
C4S C5S 1.4628
C5S C6S 1.4044
C5S C7S 1.57(4)
